data_4335248
loop_
_publ_author_name
'Soichiro Sakamoto'
'Takeshi Fujinami'
'Koshiro Nishi'
'Naohide Matsumoto'
'Naotaka Mochida'
'Takayuki Ishida'
'Yukinari Sunatsuki'
'Nazzareno Re'

_publ_section_title
;
 Carbonato-Bridged NiII2LnIII2 (LnIII= GdIII, TbIII, DyIII) Complexes
 Generated by Atmospheric CO2 Fixation and Their Single-Molecule-Magnet
 Behavior: [(\m4-CO3)2{NiII(3-MeOsaltn)(MeOH or H2O)LnIII(NO3)}2].solvent
 [3-MeOsaltn =N,N'-Bis(3-methoxy-2-oxybenzylidene)-1,3-propanediaminato]
;
_journal_name_full 'Inorganic Chemistry'
_journal_page_first 7218
_journal_page_last 7229
_journal_paper_doi 10.1021/ic4008312
_journal_volume 52
_journal_year 2013
_chemical_formula_moiety 'C22 H27 Gd N4 Ni O12'
_chemical_formula_sum 'C22 H27 Gd N4 Ni O12'
_chemical_formula_weight 755.42
_space_group_IT_number 14
_symmetry_cell_setting monoclinic
_symmetry_Int_Tables_number 14
_symmetry_space_group_name_Hall '-P 2yn'
_symmetry_space_group_name_H-M 'P 1 21/n 1'
_atom_sites_solution_hydrogens geom
_atom_sites_solution_primary direct
_atom_sites_solution_secondary difmap
_cell_angle_alpha 90.0000
_cell_angle_beta 101.1720(14)
_cell_angle_gamma 90.0000
_cell_formula_units_Z 4
_cell_length_a 12.3577(7)
_cell_length_b 12.5279(6)
_cell_length_c 17.2961(8)
_cell_measurement_reflns_used 22315
_cell_measurement_temperature 100
_cell_measurement_theta_max 27.39
_cell_measurement_theta_min 3.11
_cell_volume 2627.0(2)
_computing_cell_refinement 'RAPID AUTO'
_computing_data_collection 'RAPID AUTO (Rigaku, ????)'
_computing_data_reduction 'RAPID AUTO'
_computing_molecular_graphics 'CrystalStructure 4.0'
_computing_publication_material 'CrystalStructure 4.0 (Rigaku, 2010)'
_computing_structure_refinement 'CRYSTALS (Carruthers, et al., 1999)'
_computing_structure_solution 'SHELXS97 (Sheldrick, 2008)'
_diffrn_ambient_temperature 100
_diffrn_detector_area_resol_mean 10.000
_diffrn_measured_fraction_theta_full 0.988
_diffrn_measured_fraction_theta_max 0.988
_diffrn_measurement_device_type 'Rigaku R-AXIS RAPID'
_diffrn_measurement_method \w
_diffrn_radiation_type 'Mo K\a'
_diffrn_radiation_wavelength 0.71075
_diffrn_reflns_av_R_equivalents 0.0554
_diffrn_reflns_limit_h_max 15
_diffrn_reflns_limit_h_min -15
_diffrn_reflns_limit_k_max 14
_diffrn_reflns_limit_k_min -16
_diffrn_reflns_limit_l_max 21
_diffrn_reflns_limit_l_min -22
_diffrn_reflns_number 24149
_diffrn_reflns_theta_full 27.39
_diffrn_reflns_theta_max 27.39
_diffrn_standards_number 0
_exptl_absorpt_coefficient_mu 3.297
_exptl_absorpt_correction_T_max 0.246
_exptl_absorpt_correction_T_min 0.138
_exptl_absorpt_correction_type numerical
_exptl_absorpt_process_details 'NUMABS (Rigaku, 1999)'
_exptl_crystal_colour blue
_exptl_crystal_density_diffrn 1.910
_exptl_crystal_description block
_exptl_crystal_F_000 1500.00
_exptl_crystal_size_max 0.715
_exptl_crystal_size_mid 0.628
_exptl_crystal_size_min 0.425
_refine_diff_density_max 1.750
_refine_diff_density_min -1.660
_refine_ls_extinction_method none
_refine_ls_goodness_of_fit_ref 1.009
_refine_ls_hydrogen_treatment constr
_refine_ls_number_parameters 388
_refine_ls_number_reflns 5489
_refine_ls_R_factor_gt 0.0349
_refine_ls_shift/su_max 0.000
_refine_ls_structure_factor_coef Fsqd
_refine_ls_weighting_details 'w = 1/[0.0025Fo^2^ + 1.0000\s(Fo^2^)]/(4Fo^2^)'
_refine_ls_weighting_scheme calc
_refine_ls_wR_factor_ref 0.1190
_reflns_number_gt 5489
_reflns_number_total 5898
_reflns_threshold_expression F^2^>2.0\s(F^2^)
_cod_data_source_file ic4008312_si_003_4.cif
_cod_data_source_block 120913(Ni-Gd)
_cod_database_code 4335248

loop_
_symmetry_equiv_pos_site_id
_symmetry_equiv_pos_as_xyz
1 +X,+Y,+Z
2 1/2-X,1/2+Y,1/2-Z
3 -X,-Y,-Z
4 1/2+X,1/2-Y,1/2+Z

loop_
_atom_site_label
_atom_site_type_symbol
_atom_site_fract_x
_atom_site_fract_y
_atom_site_fract_z
_atom_site_U_iso_or_equiv
_atom_site_adp_type
_atom_site_occupancy
_atom_site_symmetry_multiplicity
_atom_site_calc_flag
_atom_site_refinement_flags
Gd1 Gd 1.007410(10) 0.642310(10) 0.054700(10) 0.01490(8) Uani 1.0 4 d .
Ni1 Ni 0.77103(4) 0.60259(4) 0.12828(3) 0.01633(13) Uani 1.0 4 d .
O1 O 1.1401(2) 0.5494(2) 0.15870(16) 0.0207(7) Uani 1.0 4 d .
O2 O 0.9397(2) 0.6000(2) 0.16906(15) 0.0171(7) Uani 1.0 4 d .
O3 O 0.8180(3) 0.6650(3) 0.03249(15) 0.0198(7) Uani 1.0 4 d .
O4 O 0.9241(3) 0.7344(3) -0.07173(15) 0.0224(7) Uani 1.0 4 d .
O5 O 0.7721(2) 0.4485(2) 0.08253(15) 0.0201(7) Uani 1.0 4 d .
O6 O 0.9294(2) 0.4705(2) 0.03695(15) 0.0207(7) Uani 1.0 4 d .
O7 O 0.8280(3) 0.3306(3) 0.00065(17) 0.0240(7) Uani 1.0 4 d .
O8 O 1.1273(3) 0.7868(3) 0.13170(17) 0.0263(7) Uani 1.0 4 d .
O9 O 0.9563(3) 0.8283(3) 0.09775(18) 0.0266(8) Uani 1.0 4 d .
O10 O 1.0708(3) 0.9421(3) 0.1638(2) 0.0343(9) Uani 1.0 4 d .
O11 O 0.7736(3) 0.7624(2) 0.17195(15) 0.0220(7) Uani 1.0 4 d .
O12 O 0.7141(3) 0.2811(3) 0.17088(17) 0.0318(8) Uani 1.0 4 d .
N1 N 0.7486(3) 0.5433(3) 0.23305(18) 0.0199(8) Uani 1.0 4 d .
N2 N 0.6076(3) 0.6225(3) 0.0757(2) 0.0207(8) Uani 1.0 4 d .
N3 N 1.0532(3) 0.8548(3) 0.1319(2) 0.0213(9) Uani 1.0 4 d .
N4 N 0.6488(8) 0.1232(6) 0.0485(4) 0.087(3) Uani 1.0 4 d .
C1 C 1.2569(3) 0.5409(4) 0.1625(3) 0.0225(10) Uani 1.0 4 d .
C2 C 1.0965(3) 0.4963(3) 0.2162(2) 0.0191(9) Uani 1.0 4 d .
C3 C 1.1554(3) 0.4248(4) 0.2690(3) 0.0243(10) Uani 1.0 4 d .
C4 C 1.1037(4) 0.3748(4) 0.3240(3) 0.0260(11) Uani 1.0 4 d .
C5 C 0.9964(4) 0.4002(4) 0.3263(3) 0.0231(10) Uani 1.0 4 d .
C6 C 0.9356(3) 0.4735(3) 0.2736(2) 0.0185(9) Uani 1.0 4 d .
C7 C 0.9867(3) 0.5249(3) 0.2180(2) 0.0175(9) Uani 1.0 4 d .
C8 C 0.8222(3) 0.4925(3) 0.2809(2) 0.0203(9) Uani 1.0 4 d .
C9 C 0.6385(4) 0.5499(4) 0.2529(3) 0.0265(10) Uani 1.0 4 d .
C10 C 0.5492(4) 0.5163(4) 0.1839(3) 0.0342(12) Uani 1.0 4 d .
C11 C 0.5205(4) 0.5965(4) 0.1195(3) 0.0304(11) Uani 1.0 4 d .
C12 C 0.5742(4) 0.6603(4) 0.0069(3) 0.0252(10) Uani 1.0 4 d .
C13 C 0.6400(3) 0.6972(4) -0.0487(3) 0.0232(10) Uani 1.0 4 d .
C14 C 0.5823(4) 0.7342(4) -0.1225(3) 0.0286(11) Uani 1.0 4 d .
C15 C 0.6374(4) 0.7680(4) -0.1793(3) 0.0290(11) Uani 1.0 4 d .
C16 C 0.7512(4) 0.7699(4) -0.1654(3) 0.0258(10) Uani 1.0 4 d .
C17 C 0.8093(4) 0.7354(3) -0.0932(3) 0.0218(10) Uani 1.0 4 d .
C18 C 0.7554(3) 0.6977(3) -0.0341(3) 0.0200(9) Uani 1.0 4 d .
C19 C 0.9850(4) 0.7816(4) -0.1268(3) 0.0298(11) Uani 1.0 4 d .
C20 C 0.8397(3) 0.4168(3) 0.0409(2) 0.0190(9) Uani 1.0 4 d .
C21 C 0.7474(8) -0.0202(6) -0.0219(5) 0.083(3) Uani 1.0 4 d .
C22 C 0.6896(7) 0.0584(5) 0.0170(4) 0.065(2) Uani 1.0 4 d .
H1 H 0.8234 0.7958 0.1577 0.0268 Uiso 1.0 4 calc R
H2 H 0.7819 0.7766 0.2260 0.0270 Uiso 1.0 4 calc R
H3 H 0.7391 0.3448 0.1434 0.0388 Uiso 1.0 4 calc R
H4 H 0.7051 0.2248 0.1474 0.0386 Uiso 1.0 4 calc R
H5 H 1.2777 0.5859 0.1214 0.0274 Uiso 1.0 4 calc R
H6 H 1.2967 0.5647 0.2143 0.0274 Uiso 1.0 4 calc R
H7 H 1.2760 0.4665 0.1540 0.0275 Uiso 1.0 4 calc R
H8 H 1.2286 0.4099 0.2672 0.0288 Uiso 1.0 4 calc R
H9 H 1.1420 0.3254 0.3591 0.0305 Uiso 1.0 4 calc R
H10 H 0.9624 0.3679 0.3638 0.0282 Uiso 1.0 4 calc R
H11 H 0.8004 0.4647 0.3254 0.0248 Uiso 1.0 4 calc R
H12 H 0.6383 0.5030 0.2982 0.0330 Uiso 1.0 4 calc R
H13 H 0.6270 0.6239 0.2680 0.0331 Uiso 1.0 4 calc R
H14 H 0.5744 0.4526 0.1595 0.0417 Uiso 1.0 4 calc R
H15 H 0.4814 0.4996 0.2029 0.0415 Uiso 1.0 4 calc R
H16 H 0.4574 0.5690 0.0815 0.0366 Uiso 1.0 4 calc R
H17 H 0.4994 0.6627 0.1429 0.0367 Uiso 1.0 4 calc R
H18 H 0.4981 0.6643 -0.0099 0.0298 Uiso 1.0 4 calc R
H19 H 0.5056 0.7339 -0.1327 0.0331 Uiso 1.0 4 calc R
H20 H 0.5977 0.7913 -0.2276 0.0342 Uiso 1.0 4 calc R
H21 H 0.7884 0.7941 -0.2039 0.0310 Uiso 1.0 4 calc R
H22 H 1.0639 0.7808 -0.1036 0.0373 Uiso 1.0 4 calc R
H23 H 0.9606 0.8555 -0.1374 0.0376 Uiso 1.0 4 calc R
H24 H 0.9721 0.7411 -0.1762 0.0374 Uiso 1.0 4 calc R
H25 H 0.8049 -0.0541 0.0175 0.0990 Uiso 1.0 4 calc R
H26 H 0.6956 -0.0747 -0.0473 0.0993 Uiso 1.0 4 calc R
H27 H 0.7813 0.0154 -0.0617 0.0993 Uiso 1.0 4 calc R

loop_
_atom_site_aniso_label
_atom_site_aniso_U_11
_atom_site_aniso_U_22
_atom_site_aniso_U_33
_atom_site_aniso_U_12
_atom_site_aniso_U_13
_atom_site_aniso_U_23
Gd1 0.01282(14) 0.01690(15) 0.01601(15) -0.00193(5) 0.00535(9) -0.00143(5)
Ni1 0.0125(3) 0.0192(3) 0.0181(3) -0.00036(16) 0.00502(18) -0.00033(17)
O1 0.0136(12) 0.0228(14) 0.0270(14) 0.0024(10) 0.0067(10) 0.0010(11)
O2 0.0142(12) 0.0203(14) 0.0176(12) 0.0002(10) 0.0050(10) 0.0002(10)
O3 0.0165(13) 0.0258(13) 0.0175(13) -0.0008(11) 0.0041(10) 0.0024(11)
O4 0.0226(13) 0.0251(14) 0.0222(13) 0.0017(11) 0.0109(11) 0.0041(11)
O5 0.0182(13) 0.0211(13) 0.0235(13) -0.0029(10) 0.0101(11) -0.0039(10)
O6 0.0190(13) 0.0220(14) 0.0238(14) -0.0053(10) 0.0107(11) -0.0039(11)
O7 0.0220(14) 0.0239(14) 0.0292(15) -0.0047(12) 0.0130(12) -0.0061(12)
O8 0.0199(13) 0.0255(15) 0.0328(15) -0.0004(11) 0.0035(12) -0.0083(12)
O9 0.0184(14) 0.0254(14) 0.0354(17) -0.0027(11) 0.0036(12) -0.0049(13)
O10 0.0294(16) 0.0249(16) 0.0480(19) -0.0028(12) 0.0058(14) -0.0142(13)
O11 0.0210(13) 0.0201(14) 0.0261(14) -0.0016(10) 0.0076(11) -0.0014(11)
O12 0.0429(18) 0.0283(16) 0.0255(15) -0.0072(13) 0.0101(13) -0.0006(12)
N1 0.0172(14) 0.0211(16) 0.0230(16) -0.0011(12) 0.0081(13) -0.0032(12)
N2 0.0141(15) 0.0221(15) 0.0264(18) 0.0000(12) 0.0056(13) -0.0028(13)
N3 0.0183(17) 0.0199(18) 0.0261(19) -0.0017(11) 0.0049(14) -0.0042(12)
N4 0.160(8) 0.059(4) 0.049(4) 0.029(4) 0.037(5) -0.013(3)
C1 0.0140(16) 0.0244(19) 0.030(2) 0.0004(14) 0.0072(14) -0.0039(16)
C2 0.0165(16) 0.0205(18) 0.0200(17) -0.0018(13) 0.0031(14) -0.0008(14)
C3 0.0167(18) 0.025(2) 0.030(2) 0.0022(15) 0.0017(15) -0.0014(16)
C4 0.026(2) 0.024(2) 0.026(3) 0.0037(15) 0.0009(17) 0.0033(16)
C5 0.027(2) 0.024(2) 0.0194(18) -0.0004(15) 0.0067(15) 0.0035(15)
C6 0.0179(17) 0.0206(18) 0.0170(17) -0.0019(14) 0.0032(14) -0.0012(14)
C7 0.0181(17) 0.0163(17) 0.0184(17) -0.0022(13) 0.0040(14) -0.0022(13)
C8 0.0244(19) 0.0189(18) 0.0190(18) -0.0042(14) 0.0081(15) -0.0023(14)
C9 0.0212(19) 0.035(3) 0.026(2) 0.0003(16) 0.0125(16) -0.0022(16)
C10 0.023(2) 0.039(3) 0.042(3) -0.0008(18) 0.0093(18) -0.002(2)
C11 0.0142(18) 0.044(3) 0.033(3) -0.0047(17) 0.0052(16) 0.0016(19)
C12 0.0175(18) 0.0249(19) 0.032(3) -0.0006(15) 0.0030(16) -0.0048(17)
C13 0.0195(18) 0.027(2) 0.0222(19) 0.0026(15) 0.0021(15) 0.0000(15)
C14 0.0190(18) 0.032(3) 0.031(3) 0.0066(16) -0.0035(16) 0.0011(17)
C15 0.035(3) 0.026(2) 0.025(2) 0.0047(17) 0.0006(17) 0.0053(16)
C16 0.034(3) 0.022(2) 0.0212(19) 0.0024(16) 0.0059(16) 0.0028(15)
C17 0.0237(19) 0.0188(18) 0.0226(19) 0.0028(14) 0.0040(15) 0.0012(14)
C18 0.0212(18) 0.0182(18) 0.0194(18) 0.0010(13) 0.0006(15) -0.0012(14)
C19 0.035(3) 0.034(3) 0.025(2) -0.0013(18) 0.0169(18) 0.0066(17)
C20 0.0160(17) 0.0231(18) 0.0191(18) -0.0034(13) 0.0062(14) 0.0016(14)
C21 0.127(8) 0.054(5) 0.067(5) 0.030(5) 0.019(5) -0.003(4)
C22 0.124(7) 0.035(3) 0.037(3) -0.003(4) 0.014(4) 0.000(3)

loop_
_atom_type_symbol
_atom_type_description
_atom_type_scat_dispersion_real
_atom_type_scat_dispersion_imag
_atom_type_scat_source
C C 0.0033 0.0016
;
International Tables for Crystallography
(1992, Vol. C, Tables 4.2.6.8 and 6.1.1.4)
;
H H 0.0000 0.0000
;
International Tables for Crystallography
(1992, Vol. C, Table 6.1.1.4)
;
O O 0.0106 0.0060
;
International Tables for Crystallography
(1992, Vol. C, Tables 4.2.6.8 and 6.1.1.4)
;
N N 0.0061 0.0033
;
International Tables for Crystallography
(1992, Vol. C, Tables 4.2.6.8 and 6.1.1.4)
;
Ni Ni 0.3393 1.1124
;
International Tables for Crystallography
(1992, Vol. C, Tables 4.2.6.8 and 6.1.1.4)
;
Gd Gd -0.1653 3.9035
;
International Tables for Crystallography
(1992, Vol. C, Tables 4.2.6.8 and 6.1.1.4)
;

loop_
_geom_angle_atom_site_label_1
_geom_angle_atom_site_label_2
_geom_angle_atom_site_label_3
_geom_angle
_geom_angle_publ_flag
_geom_angle_site_symmetry_1
_geom_angle_site_symmetry_3
O1 Gd1 O2 64.97(9) yes . .
O1 Gd1 O3 133.15(10) yes . .
O1 Gd1 O4 161.93(10) yes . .
O1 Gd1 O6 82.04(9) yes . .
O1 Gd1 O6 87.00(9) yes . 3_765
O1 Gd1 O7 82.25(9) yes . 3_765
O1 Gd1 O8 73.63(9) yes . .
O1 Gd1 O9 112.47(9) yes . .
O2 Gd1 O3 69.77(9) yes . .
O2 Gd1 O4 133.10(9) yes . .
O2 Gd1 O6 72.57(10) yes . .
O2 Gd1 O6 130.24(10) yes . 3_765
O2 Gd1 O7 145.35(9) yes . 3_765
O2 Gd1 O8 89.19(10) yes . .
O2 Gd1 O9 79.19(10) yes . .
O3 Gd1 O4 64.41(10) yes . .
O3 Gd1 O6 73.45(10) yes . .
O3 Gd1 O6 114.60(9) yes . 3_765
O3 Gd1 O7 144.38(10) yes . 3_765
O3 Gd1 O8 117.83(10) yes . .
O3 Gd1 O9 68.81(9) yes . .
O4 Gd1 O6 102.59(9) yes . .
O4 Gd1 O6 79.85(9) yes . 3_765
O4 Gd1 O7 80.00(10) yes . 3_765
O4 Gd1 O8 103.18(9) yes . .
O4 Gd1 O9 75.69(10) yes . .
O6 Gd1 O6 63.02(10) yes . 3_765
O6 Gd1 O7 115.38(10) yes . 3_765
O6 Gd1 O8 154.22(9) yes . .
O6 Gd1 O9 138.74(10) yes . .
O6 Gd1 O7 53.89(10) yes 3_765 3_765
O6 Gd1 O8 122.77(10) yes 3_765 .
O6 Gd1 O9 150.44(10) yes 3_765 .
O7 Gd1 O8 70.16(10) yes 3_765 .
O7 Gd1 O9 105.02(10) yes 3_765 .
O8 Gd1 O9 49.64(9) yes . .
O2 Ni1 O3 81.65(11) yes . .
O2 Ni1 O5 92.01(10) yes . .
O2 Ni1 O11 87.06(11) yes . .
O2 Ni1 N1 89.60(12) yes . .
O2 Ni1 N2 171.31(13) yes . .
O3 Ni1 O5 91.32(11) yes . .
O3 Ni1 O11 86.58(11) yes . .
O3 Ni1 N1 171.09(12) yes . .
O3 Ni1 N2 90.24(13) yes . .
O5 Ni1 O11 177.81(12) yes . .
O5 Ni1 N1 90.67(12) yes . .
O5 Ni1 N2 91.29(12) yes . .
O11 Ni1 N1 91.30(12) yes . .
O11 Ni1 N2 89.35(12) yes . .
N1 Ni1 N2 98.40(14) yes . .
Gd1 O1 C1 125.9(3) yes . .
Gd1 O1 C2 116.8(2) yes . .
C1 O1 C2 117.2(3) yes . .
Gd1 O2 Ni1 102.06(10) yes . .
Gd1 O2 C7 121.0(3) yes . .
Ni1 O2 C7 121.2(3) yes . .
Gd1 O3 Ni1 105.00(11) yes . .
Gd1 O3 C18 125.7(3) yes . .
Ni1 O3 C18 128.6(3) yes . .
Gd1 O4 C17 117.4(3) yes . .
Gd1 O4 C19 125.6(3) yes . .
C17 O4 C19 116.9(3) yes . .
Ni1 O5 C20 123.9(3) yes . .
Gd1 O6 Gd1 116.98(12) yes . 3_765
Gd1 O6 C20 142.4(3) yes . .
Gd1 O6 C20 96.9(3) yes 3_765 .
Gd1 O7 C20 94.6(3) yes 3_765 .
Gd1 O8 N3 97.7(2) yes . .
Gd1 O9 N3 96.3(2) yes . .
Ni1 N1 C8 124.0(3) yes . .
Ni1 N1 C9 118.8(3) yes . .
C8 N1 C9 116.9(4) yes . .
Ni1 N2 C11 120.0(3) yes . .
Ni1 N2 C12 124.7(3) yes . .
C11 N2 C12 115.3(4) yes . .
O8 N3 O9 116.4(3) yes . .
O8 N3 O10 122.8(4) yes . .
O9 N3 O10 120.8(4) yes . .
O1 C2 C3 123.8(4) yes . .
O1 C2 C7 113.7(3) yes . .
C3 C2 C7 122.5(4) yes . .
C2 C3 C4 119.3(4) yes . .
C3 C4 C5 119.3(4) yes . .
C4 C5 C6 122.0(4) yes . .
C5 C6 C7 119.3(4) yes . .
C5 C6 C8 117.0(4) yes . .
C7 C6 C8 123.7(4) yes . .
O2 C7 C2 118.2(4) yes . .
O2 C7 C6 124.4(4) yes . .
C2 C7 C6 117.4(4) yes . .
N1 C8 C6 127.2(4) yes . .
N1 C9 C10 111.3(4) yes . .
C9 C10 C11 115.6(4) yes . .
N2 C11 C10 116.3(4) yes . .
N2 C12 C13 128.1(4) yes . .
C12 C13 C14 116.9(4) yes . .
C12 C13 C18 124.4(4) yes . .
C14 C13 C18 118.7(4) yes . .
C13 C14 C15 121.1(4) yes . .
C14 C15 C16 120.9(4) yes . .
C15 C16 C17 119.0(4) yes . .
O4 C17 C16 124.5(4) yes . .
O4 C17 C18 113.8(3) yes . .
C16 C17 C18 121.7(4) yes . .
O3 C18 C13 124.0(4) yes . .
O3 C18 C17 117.3(4) yes . .
C13 C18 C17 118.7(4) yes . .
O5 C20 O6 121.8(4) yes . .
O5 C20 O7 123.8(4) yes . .
O6 C20 O7 114.4(4) yes . .
N4 C22 C21 176.6(9) yes . .

loop_
_geom_bond_atom_site_label_1
_geom_bond_atom_site_label_2
_geom_bond_distance
_geom_bond_publ_flag
_geom_bond_site_symmetry_2
Gd1 O1 2.478(3) yes .
Gd1 O2 2.353(3) yes .
Gd1 O3 2.315(3) yes .
Gd1 O4 2.510(3) yes .
Gd1 O6 2.354(3) yes .
Gd1 O6 2.366(3) yes 3_765
Gd1 O7 2.434(3) yes 3_765
Gd1 O8 2.545(3) yes .
Gd1 O9 2.562(3) yes .
Ni1 O2 2.067(3) yes .
Ni1 O3 2.016(3) yes .
Ni1 O5 2.087(3) yes .
Ni1 O11 2.137(3) yes .
Ni1 N1 2.027(4) yes .
Ni1 N2 2.063(4) yes .
O1 C1 1.436(5) yes .
O1 C2 1.389(5) yes .
O2 C7 1.322(5) yes .
O3 C18 1.322(5) yes .
O4 C17 1.395(5) yes .
O4 C19 1.450(6) yes .
O5 C20 1.268(5) yes .
O6 C20 1.310(5) yes .
O7 C20 1.278(5) yes .
O8 N3 1.251(5) yes .
O9 N3 1.272(5) yes .
O10 N3 1.226(5) yes .
N1 C8 1.275(5) yes .
N1 C9 1.469(6) yes .
N2 C11 1.467(6) yes .
N2 C12 1.274(6) yes .
N4 C22 1.148(11) yes .
C2 C3 1.382(6) yes .
C2 C7 1.410(6) yes .
C3 C4 1.394(7) yes .
C4 C5 1.371(6) yes .
C5 C6 1.405(5) yes .
C6 C7 1.405(6) yes .
C6 C8 1.451(6) yes .
C9 C10 1.520(6) yes .
C10 C11 1.491(7) yes .
C12 C13 1.451(7) yes .
C13 C14 1.414(6) yes .
C13 C18 1.400(6) yes .
C14 C15 1.367(7) yes .
C15 C16 1.380(7) yes .
C16 C17 1.384(6) yes .
C17 C18 1.405(6) yes .
C21 C22 1.455(12) yes .
O11 H1 0.820 no .
O11 H2 0.938 no .
O12 H3 1.007 no .
O12 H4 0.810 no .
C1 H5 0.980 no .
C1 H6 0.980 no .
C1 H7 0.980 no .
C3 H8 0.930 no .
C4 H9 0.930 no .
C5 H10 0.930 no .
C8 H11 0.930 no .
C9 H12 0.980 no .
C9 H13 0.980 no .
C10 H14 0.980 no .
C10 H15 0.980 no .
C11 H16 0.980 no .
C11 H17 0.980 no .
C12 H18 0.930 no .
C14 H19 0.930 no .
C15 H20 0.930 no .
C16 H21 0.930 no .
C19 H22 0.980 no .
C19 H23 0.980 no .
C19 H24 0.980 no .
C21 H25 0.980 no .
C21 H26 0.980 no .
C21 H27 0.980 no .

loop_
_geom_contact_atom_site_label_1
_geom_contact_atom_site_label_2
_geom_contact_distance
_geom_contact_publ_flag
_geom_contact_site_symmetry_2
Ni1 O6 3.204(3) no .
Ni1 C6 3.329(4) no .
Ni1 C10 3.260(5) no .
Ni1 C13 3.388(4) no .
O1 C20 3.535(5) no 3_765
O2 N3 3.594(4) no .
O2 C8 2.960(5) no .
O2 C20 3.263(5) no .
O3 C12 2.960(5) no .
O3 C20 3.121(5) no .
O4 C20 3.433(5) no 3_765
O5 C6 3.537(4) no .
O5 C7 3.321(4) no .
O5 C8 3.412(5) no .
O6 C2 3.391(4) no .
O6 C7 3.148(5) no .
O6 C19 3.588(6) no 3_765
O7 C1 3.242(5) no 3_765
O7 C19 3.181(5) no 3_765
O8 C1 3.465(5) no .
O9 O11 2.924(5) no .
O9 C18 3.441(5) no .
O11 C9 3.569(6) no .
N1 C7 3.013(5) no .
N1 C11 3.178(5) no .
N2 C9 3.148(6) no .
N2 C18 3.030(6) no .
C1 C3 2.824(6) no .
C1 C20 3.530(6) no 3_765
C2 C5 2.743(6) no .
C3 C6 2.801(6) no .
C3 C16 3.360(6) no 3_765
C4 C7 2.822(6) no .
C7 C20 3.515(5) no .
C8 C10 3.477(6) no .
C13 C16 2.805(6) no .
C14 C17 2.753(6) no .
C15 C18 2.791(6) no .
C16 C19 2.841(7) no .
C19 C20 3.439(6) no 3_765
O5 O12 2.769(5) no .
O7 O12 3.555(5) no .
O8 C3 3.371(5) no 2_755
O8 C4 3.446(5) no 2_755
O8 C15 3.318(6) no 4_565
O9 C21 3.533(9) no 1_565
O10 C1 3.551(5) no 2_755
O10 C3 3.364(5) no 2_755
O10 C9 3.469(6) no 2_655
O10 C10 3.394(7) no 2_655
O10 C19 3.564(6) no 3_775
O11 O12 2.703(4) no 2_655
O11 C8 3.278(5) no 2_655
O12 O5 2.769(5) no .
O12 O7 3.555(5) no .
O12 O11 2.703(4) no 2_645
O12 N1 3.456(5) no .
O12 N1 3.399(5) no 2_645
O12 N4 2.895(7) no .
O12 C8 3.381(5) no .
O12 C9 3.537(6) no 2_645
O12 C20 3.421(5) no .
N1 O12 3.456(5) no .
N1 O12 3.399(5) no 2_655
N3 C15 3.577(6) no 4_565
N4 O12 2.895(7) no .
N4 C8 3.331(8) no 2_645
C1 O10 3.551(5) no 2_745
C1 C10 3.573(6) no 1_655
C1 C11 3.548(6) no 1_655
C2 C15 3.448(6) no 4_565
C3 O8 3.371(5) no 2_745
C3 O10 3.364(5) no 2_745
C4 O8 3.446(5) no 2_745
C4 C21 3.427(9) no 4_555
C4 C22 3.405(8) no 4_555
C7 C15 3.475(6) no 4_565
C8 O11 3.278(5) no 2_645
C8 O12 3.381(5) no .
C8 N4 3.331(8) no 2_655
C9 O10 3.469(6) no 2_645
C9 O12 3.537(6) no 2_655
C10 O10 3.394(7) no 2_645
C10 C1 3.573(6) no 1_455
C10 C14 3.598(7) no 3_665
C11 C1 3.548(6) no 1_455
C14 C10 3.598(7) no 3_665
C15 O8 3.318(6) no 4_464
C15 N3 3.577(6) no 4_464
C15 C2 3.448(6) no 4_464
C15 C7 3.475(6) no 4_464
C17 C21 3.443(9) no 1_565
C18 C21 3.542(9) no 1_565
C19 O10 3.564(6) no 3_775
C20 O12 3.421(5) no .
C21 O9 3.533(9) no 1_545
C21 C4 3.427(9) no 4_454
C21 C17 3.443(9) no 1_545
C21 C18 3.542(9) no 1_545
C22 C4 3.405(8) no 4_454

loop_
_geom_hbond_atom_site_label_D
_geom_hbond_atom_site_label_H
_geom_hbond_atom_site_label_A
_geom_hbond_site_symmetry_A
_geom_hbond_distance_DA
_geom_hbond_distance_DH
_geom_hbond_distance_HA
_geom_hbond_angle_DHA
_geom_hbond_publ_flag
O11 H1 O9 . 2.924(5) 0.820 2.145 158.6 no
O11 H2 O12 2_655 2.703(4) 0.938 1.775 169.7 no
O12 H3 O5 . 2.769(5) 1.007 1.769 171.7 no
O12 H4 N4 . 2.895(7) 0.810 2.138 155.6 no
